data_7126587
loop_
_publ_author_name
'Jiang, Bo'
'Du, Wei'
'Chen, Ying-Chun'

_publ_section_title
;
 Modified cinchona alkaloid-catalysed enantioselective [4+4] annulations
 of cyclobutenones and 1-azadienes.
;
_journal_issue 53
_journal_name_full 'Chemical communications (Cambridge, England)'
_journal_page_first 7257
_journal_page_last 7260
_journal_paper_doi 10.1039/d0cc02836c
_journal_volume 56
_journal_year 2020
_chemical_absolute_configuration ad
_chemical_formula_moiety 'C33 H27 N O4 S'
_chemical_formula_sum 'C33 H27 N O4 S'
_chemical_formula_weight 533.61
_space_group_crystal_system trigonal
_space_group_IT_number 146
_space_group_name_Hall 'R 3'
_space_group_name_H-M_alt 'R 3 :H'
_atom_sites_solution_hydrogens geom
_atom_sites_solution_primary direct
_audit_creation_date 2019-11-08
_audit_creation_method
;
Olex2 1.2
(compiled 2018.05.29 svn.r3508 for OlexSys, GUI svn.r5506)
;
_audit_update_record
;
2020-04-19 deposited with the CCDC.	2020-05-20 downloaded from the CCDC.
;
_cell_angle_alpha 90
_cell_angle_beta 90
_cell_angle_gamma 120
_cell_formula_units_Z 9
_cell_length_a 27.6807(5)
_cell_length_b 27.6807(5)
_cell_length_c 9.6164(3)
_cell_measurement_reflns_used 7132
_cell_measurement_temperature 293.3(7)
_cell_measurement_theta_max 71.6710
_cell_measurement_theta_min 5.9010
_cell_volume 6381.1(3)
_computing_cell_refinement 'CrysAlisPro 1.171.39.46e (Rigaku OD, 2018)'
_computing_data_collection 'CrysAlisPro 1.171.39.46e (Rigaku OD, 2018)'
_computing_data_reduction 'CrysAlisPro 1.171.39.46e (Rigaku OD, 2018)'
_computing_molecular_graphics 'Olex2 (Dolomanov et al., 2009)'
_computing_publication_material 'Olex2 (Dolomanov et al., 2009)'
_computing_structure_refinement 'ShelXL (Sheldrick, 2015)'
_computing_structure_solution 'ShelXT (Sheldrick, 2015)'
_diffrn_ambient_environment air
_diffrn_ambient_temperature 293.3(7)
_diffrn_detector 'CCD plate'
_diffrn_detector_area_resol_mean 15.9595
_diffrn_detector_type EosS2
_diffrn_measured_fraction_theta_full 0.998
_diffrn_measured_fraction_theta_max 0.990
_diffrn_measurement_details
;
List of Runs (angles in degrees, time in seconds):

  # Type    Start    End  Width  t~exp~   \w     \q     \k     \f   Frames
#--------------------------------------------------------------------------
  1  \w    -53.00  31.00   1.00    2.79    --  -36.04  57.00  90.00   84
  2  \w   -103.00 -19.00   1.00    2.79    --  -36.04 -57.00 -60.00   84
  3  \w      9.00 104.00   1.00    2.79    --   36.04  77.00 -30.00   95
  4  \w     36.00  97.00   1.00    2.79    --   36.04  38.00-150.00   61
  5  \w     20.00  45.00   1.00    2.79    --   36.04  57.00-120.00   25
  6  \w     23.00  49.00   1.00    2.79    --   36.04  38.00 -90.00   26
  7  \w     21.00  47.00   1.00    2.79    --   36.04  57.00 150.00   26
  8  \w     25.00  54.00   1.00    2.79    --   36.04  57.00-180.00   29
  9  \w     18.00  48.00   1.00    2.79    --   36.04  77.00 -90.00   30
 10  \w      2.00  75.00   1.00    2.79    --   36.04 -99.00 150.00   73
 11  \w    132.00 165.00   1.00   11.17    --  106.21  77.00-150.00   33
 12  \w     79.00 105.00   1.00   11.17    --  106.21  77.00-120.00   26
 13  \w     79.00 105.00   1.00   11.17    --  106.21  77.00 -90.00   26
 14  \w     79.00 105.00   1.00   11.17    --  106.21  77.00-150.00   26
 15  \w     90.00 115.00   1.00   11.17    --  106.21  61.00-150.00   25
 16  \w     88.00 114.00   1.00   11.17    --  106.21  61.00 -60.00   26
 17  \w    150.00 176.00   1.00   11.17    --  106.21  15.00 -90.00   26
 18  \w     88.00 114.00   1.00   11.17    --  106.21  61.00-120.00   26
 19  \w     91.00 118.00   1.00   11.17    --  106.21  61.00 -90.00   27
 20  \w     85.00 113.00   1.00   11.17    --  106.21-111.00-180.00   28
 21  \w     71.00  97.00   1.00   11.17    --  106.21  15.00 -60.00   26
 22  \w    120.00 173.00   1.00   11.17    --  106.21  77.00 -60.00   53
 23  \w     71.00  97.00   1.00   11.17    --  106.21  15.00 -30.00   26
 24  \w     87.00 113.00   1.00   11.17    --  106.21  30.00 -90.00   26
 25  \w     38.00  63.00   1.00   11.17    --  106.21-111.00-180.00   25
 26  \w     88.00 114.00   1.00   11.17    --  106.21  61.00 150.00   26
 27  \w     88.00 145.00   1.00   11.17    --  106.21  61.00-180.00   57
 28  \w     87.00 122.00   1.00   11.17    --  106.21  30.00 -30.00   35
 29  \w     89.00 115.00   1.00   11.17    --  106.21  61.00 -30.00   26
 30  \w     79.00 104.00   1.00   11.17    --  106.21  77.00 -60.00   25
 31  \w    137.00 164.00   1.00   11.17    --  106.21  77.00 -90.00   27
 32  \w    112.00 174.00   1.00   11.17    --  106.21  77.00-120.00   62
 33  \w     91.00 117.00   1.00   11.17    --  106.21  30.00-120.00   26
 34  \w     89.00 115.00   1.00   11.17    --  106.21  30.00 -60.00   26
 35  \w     81.00 108.00   1.00   11.17    --  106.21  77.00 -30.00   27
 36  \w     69.00  94.00   1.00   11.17    --  106.21  15.00 -90.00   25
 37  \w     40.00 120.00   1.00   11.17    --  106.21 -77.00  60.00   80
;
_diffrn_measurement_device 'four-circle diffractometer'
_diffrn_measurement_device_type 'New Gemini, Dual, Cu at home/near, EosS2'
_diffrn_measurement_method '\w scans'
_diffrn_orient_matrix_type 'CrysAlisPro convention (1999,Acta A55,543-557)'
_diffrn_orient_matrix_UB_11 -0.0262665000
_diffrn_orient_matrix_UB_12 -0.0639296000
_diffrn_orient_matrix_UB_13 -0.0001838000
_diffrn_orient_matrix_UB_21 -0.0585924000
_diffrn_orient_matrix_UB_22 -0.0065406000
_diffrn_orient_matrix_UB_23 0.0067697000
_diffrn_orient_matrix_UB_31 -0.0024258000
_diffrn_orient_matrix_UB_32 -0.0001832000
_diffrn_orient_matrix_UB_33 -0.1600352000
_diffrn_radiation_monochromator graphite
_diffrn_radiation_probe x-ray
_diffrn_radiation_type CuK\a
_diffrn_radiation_wavelength 1.54184
_diffrn_reflns_av_R_equivalents 0.0309
_diffrn_reflns_av_unetI/netI 0.0272
_diffrn_reflns_Laue_measured_fraction_full 0.998
_diffrn_reflns_Laue_measured_fraction_max 0.990
_diffrn_reflns_limit_h_max 27
_diffrn_reflns_limit_h_min -34
_diffrn_reflns_limit_k_max 33
_diffrn_reflns_limit_k_min -32
_diffrn_reflns_limit_l_max 9
_diffrn_reflns_limit_l_min -11
_diffrn_reflns_number 13695
_diffrn_reflns_point_group_measured_fraction_full 0.881
_diffrn_reflns_point_group_measured_fraction_max 0.865
_diffrn_reflns_theta_full 67.684
_diffrn_reflns_theta_max 71.683
_diffrn_reflns_theta_min 4.955
_diffrn_source 'fine-focus sealed X-ray tube'
_diffrn_source_type 'Enhance (Cu) X-ray Source'
_exptl_absorpt_coefficient_mu 1.318
_exptl_absorpt_correction_T_max 1.00000
_exptl_absorpt_correction_T_min 0.55611
_exptl_absorpt_correction_type multi-scan
_exptl_absorpt_process_details
;
CrysAlisPro 1.171.39.46e (Rigaku Oxford Diffraction, 2018)
Empirical absorption correction using spherical harmonics,
 implemented in SCALE3 ABSPACK scaling algorithm.
;
_exptl_crystal_colour 'clear light colourless'
_exptl_crystal_colour_lustre clear
_exptl_crystal_colour_modifier light
_exptl_crystal_colour_primary colourless
_exptl_crystal_density_diffrn 1.250
_exptl_crystal_description needle
_exptl_crystal_F_000 2520
_exptl_crystal_size_max 0.6
_exptl_crystal_size_mid 0.35
_exptl_crystal_size_min 0.35
_refine_diff_density_max 0.401
_refine_diff_density_min -0.220
_refine_diff_density_rms 0.042
_refine_ls_abs_structure_details
;
 Flack x determined using 1858 quotients [(I+)-(I-)]/[(I+)+(I-)]
 (Parsons, Flack and Wagner, Acta Cryst. B69 (2013) 249-259).
;
_refine_ls_abs_structure_Flack -0.009(14)
_refine_ls_extinction_method none
_refine_ls_goodness_of_fit_ref 1.056
_refine_ls_hydrogen_treatment constr
_refine_ls_matrix_type full
_refine_ls_number_parameters 354
_refine_ls_number_reflns 4776
_refine_ls_number_restraints 1
_refine_ls_restrained_S_all 1.056
_refine_ls_R_factor_all 0.0527
_refine_ls_R_factor_gt 0.0507
_refine_ls_shift/su_max 0.001
_refine_ls_shift/su_mean 0.000
_refine_ls_structure_factor_coef Fsqd
_refine_ls_weighting_details 'w=1/[\s^2^(Fo^2^)+(0.1040P)^2^+1.3196P] where P=(Fo^2^+2Fc^2^)/3'
_refine_ls_weighting_scheme calc
_refine_ls_wR_factor_gt 0.1402
_refine_ls_wR_factor_ref 0.1448
_reflns_Friedel_coverage 0.748
_reflns_Friedel_fraction_full 0.764
_reflns_Friedel_fraction_max 0.741
_reflns_number_gt 4569
_reflns_number_total 4776
_reflns_threshold_expression 'I > 2\s(I)'
_cod_data_source_file d0cc02836c2.cif
_cod_data_source_block 3y
_cod_depositor_comments 'Adding full bibliography for 7126587.cif.'
_cod_original_cell_volume 6381.2(3)
_cod_original_sg_symbol_H-M 'R 3'
_cod_database_code 7126587
_shelx_shelxl_version_number 2014/7
_shelx_space_group_comment
;
The symmetry employed for this shelxl refinement is uniquely defined
by the following loop, which should always be used as a source of
symmetry information in preference to the above space-group names.
They are only intended as comments.
;
_reflns_odcompleteness_completeness 99.88
_reflns_odcompleteness_iscentric 1
_reflns_odcompleteness_theta 66.97
_olex2_refinement_description
;
1. Fixed Uiso
 At 1.2 times of:
  All C(H) groups, All C(H,H) groups
 At 1.5 times of:
  All C(H,H,H) groups
2.a Ternary CH refined with riding coordinates:
 C00J(H00J)
2.b Secondary CH2 refined with riding coordinates:
 C00H(H00A,H00C)
2.c Aromatic/amide H refined with riding coordinates:
 C00B(H00B), C00E(H00E), C00F(H00F), C00G(H00G), C00K(H00K), C00M(H00M),
 C00N(H00N), C00Q(H00Q), C00R(H00R), C00S(H00S), C00V(H00V), C00W(H00W),
 C00X(H00X), C00Y(H00Y), C00Z(H00Z), C010(H010), C012(H012), C013(H013)
2.d Idealised Me refined as rotating group:
 C00T(H00D,H00H,H00I), C011(H01A,H01B,H01C)
;
_olex2_submission_special_instructions 'No special instructions were received'
_oxdiff_exptl_absorpt_empirical_details
;
Empirical correction (ABSPACK) includes:
- Absorption correction using spherical harmonics
- Frame scaling
- Detector area scaling
;
_oxdiff_exptl_absorpt_empirical_full_max 1.783
_oxdiff_exptl_absorpt_empirical_full_min 0.663

loop_
_space_group_symop_operation_xyz
'x, y, z'
'-y, x-y, z'
'-x+y, -x, z'
'x+2/3, y+1/3, z+1/3'
'-y+2/3, x-y+1/3, z+1/3'
'-x+y+2/3, -x+1/3, z+1/3'
'x+1/3, y+2/3, z+2/3'
'-y+1/3, x-y+2/3, z+2/3'
'-x+y+1/3, -x+2/3, z+2/3'

loop_
_atom_site_label
_atom_site_type_symbol
_atom_site_fract_x
_atom_site_fract_y
_atom_site_fract_z
_atom_site_U_iso_or_equiv
_atom_site_adp_type
_atom_site_occupancy
_atom_site_site_symmetry_order
_atom_site_calc_flag
_atom_site_refinement_flags_posn
_atom_site_refinement_flags_adp
_atom_site_refinement_flags_occupancy
_atom_site_disorder_assembly
_atom_site_disorder_group
S001 S 0.37410(3) 0.50711(4) 0.30448(10) 0.0623(3) Uani 1 1 d . . . . .
O002 O 0.54023(11) 0.61461(13) 0.5634(3) 0.0697(8) Uani 1 1 d . . . . .
O003 O 0.33509(12) 0.58445(13) 0.3682(4) 0.0731(8) Uani 1 1 d . . . . .
O005 O 0.40871(12) 0.48334(14) 0.3192(4) 0.0781(9) Uani 1 1 d . . . . .
N006 N 0.40488(11) 0.56513(13) 0.4069(3) 0.0560(7) Uani 1 1 d . . . . .
C007 C 0.50856(13) 0.61925(14) 0.3484(4) 0.0547(8) Uani 1 1 d . . . . .
C008 C 0.37622(14) 0.59451(16) 0.4328(4) 0.0581(8) Uani 1 1 d . . . . .
C009 C 0.40987(17) 0.62448(18) 0.6748(5) 0.0653(9) Uani 1 1 d . . . . .
C00A C 0.55537(14) 0.63476(15) 0.4300(5) 0.0618(9) Uani 1 1 d . . . . .
C00B C 0.51436(16) 0.63727(16) 0.2112(5) 0.0637(9) Uani 1 1 d . . . . .
H00B H 0.4831 0.6270 0.1560 0.076 Uiso 1 1 calc R . . . .
C00C C 0.48302(15) 0.58609(16) 0.5672(4) 0.0603(9) Uani 1 1 d . . . . .
C00D C 0.56788(18) 0.67105(18) 0.1578(6) 0.0753(12) Uani 1 1 d . . . . .
C00E C 0.21259(17) 0.4304(2) 0.4132(7) 0.0861(15) Uani 1 1 d . . . . .
H00E H 0.1803 0.4299 0.3838 0.103 Uiso 1 1 calc R . . . .
C00F C 0.39928(16) 0.63560(16) 0.5467(5) 0.0632(9) Uani 1 1 d . . . . .
H00F H 0.4070 0.6717 0.5281 0.076 Uiso 1 1 calc R . . . .
C00G C 0.26227(17) 0.46386(19) 0.3432(6) 0.0742(11) Uani 1 1 d . . . . .
H00G H 0.2634 0.4853 0.2674 0.089 Uiso 1 1 calc R . . . .
C00H C 0.40157(19) 0.56838(19) 0.7152(5) 0.0689(10) Uani 1 1 d . . . . .
H00A H 0.3739 0.5401 0.6544 0.083 Uiso 1 1 calc R . . . .
H00C H 0.3874 0.5599 0.8096 0.083 Uiso 1 1 calc R . . . .
C00I C 0.46209(13) 0.58734(14) 0.4413(4) 0.0538(8) Uani 1 1 d . . . . .
C00J C 0.45636(19) 0.5660(2) 0.7062(5) 0.0684(10) Uani 1 1 d . . . . .
H00J H 0.4820 0.5922 0.7756 0.082 Uiso 1 1 calc R . . . .
C00K C 0.4167(4) 0.6606(4) 0.9160(7) 0.112(2) Uani 1 1 d . . . . .
H00K H 0.3889 0.6261 0.9478 0.134 Uiso 1 1 calc R . . . .
C00L C 0.4350(3) 0.6701(2) 0.7794(6) 0.0842(14) Uani 1 1 d . . . . .
C00M C 0.30834(16) 0.43199(17) 0.4986(6) 0.0715(11) Uani 1 1 d . . . . .
H00M H 0.3406 0.4325 0.5280 0.086 Uiso 1 1 calc R . . . .
C00N C 0.60868(15) 0.66788(19) 0.3806(7) 0.0822(16) Uani 1 1 d . . . . .
H00N H 0.6398 0.6778 0.4360 0.099 Uiso 1 1 calc R . . . .
C00O C 0.20966(19) 0.3977(2) 0.5255(7) 0.0876(16) Uani 1 1 d . . . . .
C00P C 0.4450(2) 0.5081(2) 0.7471(5) 0.0745(11) Uani 1 1 d . . . . .
C00Q C 0.4330(3) 0.4182(3) 0.6916(8) 0.1035(19) Uani 1 1 d . . . . .
H00Q H 0.4351 0.3944 0.6267 0.124 Uiso 1 1 calc R . . . .
C00R C 0.2586(2) 0.3988(2) 0.5637(7) 0.0844(14) Uani 1 1 d . . . . .
H00R H 0.2575 0.3762 0.6364 0.101 Uiso 1 1 calc R . . . .
C00S C 0.4479(2) 0.4723(2) 0.6529(6) 0.0812(12) Uani 1 1 d . . . . .
H00S H 0.4598 0.4843 0.5625 0.097 Uiso 1 1 calc R . . . .
C00T C 0.5765(3) 0.6921(3) 0.0117(8) 0.110(2) Uani 1 1 d . . . . .
H00D H 0.5414 0.6841 -0.0274 0.166 Uiso 1 1 calc GR . . . .
H00H H 0.5920 0.6740 -0.0424 0.166 Uiso 1 1 calc GR . . . .
H00I H 0.6017 0.7316 0.0112 0.166 Uiso 1 1 calc GR . . . .
C00U C 0.30993(14) 0.46458(16) 0.3891(5) 0.0627(9) Uani 1 1 d . . . . .
C00V C 0.61369(18) 0.68585(19) 0.2432(7) 0.0816(15) Uani 1 1 d . . . . .
H00V H 0.6492 0.7087 0.2072 0.098 Uiso 1 1 calc R . . . .
C00W C 0.4281(4) 0.4892(4) 0.8818(7) 0.116(2) Uani 1 1 d . . . . .
H00W H 0.4267 0.5131 0.9475 0.139 Uiso 1 1 calc R . . . .
C00X C 0.4785(3) 0.7224(2) 0.7388(8) 0.104(2) Uani 1 1 d . . . . .
H00X H 0.4896 0.7280 0.6462 0.125 Uiso 1 1 calc R . . . .
C00Y C 0.4879(5) 0.7584(4) 0.9598(11) 0.132(3) Uani 1 1 d . . . . .
H00Y H 0.5059 0.7880 1.0216 0.159 Uiso 1 1 calc R . . . .
C00Z C 0.4152(4) 0.3993(4) 0.8238(10) 0.123(3) Uani 1 1 d . . . . .
H00Z H 0.4046 0.3628 0.8487 0.148 Uiso 1 1 calc R . . . .
C010 C 0.4456(4) 0.7107(6) 1.0078(8) 0.132(3) Uani 1 1 d . . . . .
H010 H 0.4339 0.7086 1.0995 0.159 Uiso 1 1 calc R . . . .
C011 C 0.1557(3) 0.3631(3) 0.6009(11) 0.126(3) Uani 1 1 d . . . . .
H01A H 0.1630 0.3530 0.6907 0.189 Uiso 1 1 calc GR . . . .
H01B H 0.1325 0.3299 0.5483 0.189 Uiso 1 1 calc GR . . . .
H01C H 0.1370 0.3842 0.6119 0.189 Uiso 1 1 calc GR . . . .
C012 C 0.5055(5) 0.7660(3) 0.8314(10) 0.131(3) Uani 1 1 d . . . . .
H012 H 0.5355 0.7999 0.8031 0.157 Uiso 1 1 calc R . . . .
C013 C 0.4135(5) 0.4357(5) 0.9196(10) 0.144(3) Uani 1 1 d . . . . .
H013 H 0.4024 0.4239 1.0104 0.172 Uiso 1 1 calc R . . . .
O1 O 0.36485(13) 0.52143(17) 0.1699(4) 0.0850(10) Uani 1 1 d . . . . .

loop_
_atom_site_aniso_label
_atom_site_aniso_U_11
_atom_site_aniso_U_22
_atom_site_aniso_U_33
_atom_site_aniso_U_23
_atom_site_aniso_U_13
_atom_site_aniso_U_12
S001 0.0446(4) 0.0740(5) 0.0631(6) -0.0182(4) -0.0086(3) 0.0257(3)
O002 0.0524(13) 0.0781(16) 0.084(2) -0.0224(15) -0.0240(13) 0.0369(12)
O003 0.0579(14) 0.0850(18) 0.086(2) -0.0026(15) -0.0125(13) 0.0433(13)
O005 0.0559(13) 0.0811(18) 0.099(2) -0.0299(16) -0.0075(14) 0.0357(13)
N006 0.0400(12) 0.0653(15) 0.0617(19) -0.0099(13) -0.0049(11) 0.0256(11)
C007 0.0438(14) 0.0516(16) 0.071(2) -0.0154(15) -0.0038(14) 0.0255(12)
C008 0.0526(16) 0.0659(19) 0.061(2) 0.0020(16) 0.0010(15) 0.0339(15)
C009 0.068(2) 0.075(2) 0.066(3) -0.0098(19) -0.0014(18) 0.0444(18)
C00A 0.0444(15) 0.0568(17) 0.086(3) -0.0199(18) -0.0097(16) 0.0264(14)
C00B 0.0568(18) 0.0647(19) 0.076(3) -0.0085(18) 0.0045(17) 0.0350(16)
C00C 0.0540(17) 0.0660(19) 0.067(2) -0.0176(16) -0.0168(16) 0.0345(15)
C00D 0.065(2) 0.064(2) 0.102(4) -0.003(2) 0.019(2) 0.0356(18)
C00E 0.0442(17) 0.081(3) 0.128(5) 0.022(3) -0.011(2) 0.0280(17)
C00F 0.0649(19) 0.0617(19) 0.072(3) -0.0041(17) -0.0011(17) 0.0386(16)
C00G 0.0537(18) 0.080(2) 0.083(3) 0.009(2) -0.0111(19) 0.0294(18)
C00H 0.077(2) 0.077(2) 0.065(3) -0.0040(19) 0.0048(18) 0.048(2)
C00I 0.0455(15) 0.0575(16) 0.061(2) -0.0106(15) -0.0059(13) 0.0278(13)
C00J 0.076(2) 0.081(2) 0.059(2) -0.0154(19) -0.0157(18) 0.047(2)
C00K 0.152(6) 0.157(6) 0.078(4) -0.028(4) -0.008(4) 0.116(6)
C00L 0.117(4) 0.097(3) 0.071(3) -0.021(2) -0.015(3) 0.078(3)
C00M 0.0543(19) 0.064(2) 0.098(4) -0.003(2) -0.0159(18) 0.0312(17)
C00N 0.0416(16) 0.065(2) 0.143(5) -0.031(3) -0.014(2) 0.0284(15)
C00O 0.057(2) 0.069(2) 0.134(5) 0.032(3) 0.006(2) 0.0296(18)
C00P 0.088(3) 0.098(3) 0.062(3) -0.001(2) -0.012(2) 0.065(3)
C00Q 0.126(5) 0.098(4) 0.118(5) -0.001(3) -0.018(4) 0.080(4)
C00R 0.068(2) 0.069(2) 0.119(4) 0.026(3) -0.002(2) 0.037(2)
C00S 0.097(3) 0.096(3) 0.073(3) -0.001(2) -0.008(2) 0.065(3)
C00T 0.097(4) 0.126(5) 0.111(5) 0.026(4) 0.043(4) 0.057(4)
C00U 0.0460(16) 0.0645(19) 0.074(3) -0.0074(17) -0.0110(15) 0.0247(15)
C00V 0.057(2) 0.064(2) 0.123(5) -0.007(2) 0.021(2) 0.0293(17)
C00W 0.176(7) 0.152(6) 0.071(4) 0.019(4) 0.005(4) 0.120(6)
C00X 0.145(5) 0.073(3) 0.094(4) -0.017(3) -0.031(4) 0.055(3)
C00Y 0.187(9) 0.108(5) 0.122(7) -0.020(5) 0.001(6) 0.089(6)
C00Z 0.155(6) 0.124(5) 0.131(7) 0.036(5) -0.006(5) 0.100(5)
C010 0.157(7) 0.216(11) 0.063(4) -0.034(5) -0.016(4) 0.123(8)
C011 0.071(3) 0.100(4) 0.203(9) 0.072(5) 0.028(4) 0.040(3)
C012 0.206(10) 0.097(4) 0.102(5) -0.032(4) -0.045(6) 0.086(5)
C013 0.207(10) 0.172(8) 0.104(6) 0.061(6) 0.027(6) 0.134(8)
O1 0.0629(15) 0.117(3) 0.0583(19) -0.0152(17) -0.0114(13) 0.0327(17)

loop_
_atom_type_symbol
_atom_type_description
_atom_type_scat_dispersion_real
_atom_type_scat_dispersion_imag
_atom_type_scat_source
C C 0.0181 0.0091 'International Tables Vol C Tables 4.2.6.8 and 6.1.1.4'
H H 0.0000 0.0000 'International Tables Vol C Tables 4.2.6.8 and 6.1.1.4'
N N 0.0311 0.0180 'International Tables Vol C Tables 4.2.6.8 and 6.1.1.4'
O O 0.0492 0.0322 'International Tables Vol C Tables 4.2.6.8 and 6.1.1.4'
S S 0.3331 0.5567 'International Tables Vol C Tables 4.2.6.8 and 6.1.1.4'

loop_
_geom_angle_atom_site_label_1
_geom_angle_atom_site_label_2
_geom_angle_atom_site_label_3
_geom_angle
_geom_angle_site_symmetry_1
_geom_angle_site_symmetry_3
_geom_angle_publ_flag
O005 S001 N006 104.16(16) . . ?
O005 S001 C00U 109.5(2) . . ?
N006 S001 C00U 102.97(18) . . ?
O1 S001 O005 118.8(2) . . ?
O1 S001 N006 109.9(2) . . ?
O1 S001 C00U 110.25(19) . . ?
C00C O002 C00A 106.7(3) . . ?
C008 N006 S001 118.9(2) . . ?
C008 N006 C00I 122.3(3) . . ?
C00I N006 S001 117.8(2) . . ?
C00A C007 C00B 120.2(4) . . ?
C00A C007 C00I 104.3(4) . . ?
C00B C007 C00I 135.4(3) . . ?
O003 C008 N006 121.0(4) . . ?
O003 C008 C00F 123.9(3) . . ?
N006 C008 C00F 115.1(3) . . ?
C00F C009 C00H 122.6(4) . . ?
C00F C009 C00L 119.4(4) . . ?
C00L C009 C00H 117.9(4) . . ?
O002 C00A C007 110.7(3) . . ?
C00N C00A O002 126.8(4) . . ?
C00N C00A C007 122.4(5) . . ?
C007 C00B H00B 120.6 . . ?
C007 C00B C00D 118.9(4) . . ?
C00D C00B H00B 120.6 . . ?
O002 C00C C00J 116.8(3) . . ?
C00I C00C O002 110.4(4) . . ?
C00I C00C C00J 132.3(4) . . ?
C00B C00D C00T 121.1(5) . . ?
C00V C00D C00B 119.1(5) . . ?
C00V C00D C00T 119.8(5) . . ?
C00G C00E H00E 119.0 . . ?
C00O C00E H00E 119.0 . . ?
C00O C00E C00G 121.9(4) . . ?
C008 C00F H00F 117.7 . . ?
C009 C00F C008 124.5(4) . . ?
C009 C00F H00F 117.7 . . ?
C00E C00G H00G 120.8 . . ?
C00U C00G C00E 118.4(4) . . ?
C00U C00G H00G 120.8 . . ?
C009 C00H H00A 109.1 . . ?
C009 C00H H00C 109.1 . . ?
C009 C00H C00J 112.4(4) . . ?
H00A C00H H00C 107.9 . . ?
C00J C00H H00A 109.1 . . ?
C00J C00H H00C 109.1 . . ?
N006 C00I C007 125.3(3) . . ?
C00C C00I N006 126.7(4) . . ?
C00C C00I C007 107.9(3) . . ?
C00C C00J C00H 110.2(3) . . ?
C00C C00J H00J 107.1 . . ?
C00C C00J C00P 115.2(4) . . ?
C00H C00J H00J 107.1 . . ?
C00P C00J C00H 109.8(4) . . ?
C00P C00J H00J 107.1 . . ?
C00L C00K H00K 122.9 . . ?
C00L C00K C010 114.2(8) . . ?
C010 C00K H00K 122.9 . . ?
C00K C00L C009 120.6(6) . . ?
C00K C00L C00X 120.4(6) . . ?
C00X C00L C009 119.0(5) . . ?
C00R C00M H00M 120.6 . . ?
C00R C00M C00U 118.9(4) . . ?
C00U C00M H00M 120.6 . . ?
C00A C00N H00N 121.7 . . ?
C00A C00N C00V 116.6(4) . . ?
C00V C00N H00N 121.7 . . ?
C00E C00O C00R 116.9(4) . . ?
C00E C00O C011 120.6(4) . . ?
C00R C00O C011 122.5(5) . . ?
C00S C00P C00J 122.2(5) . . ?
C00S C00P C00W 118.3(5) . . ?
C00W C00P C00J 119.4(5) . . ?
C00S C00Q H00Q 119.5 . . ?
C00Z C00Q H00Q 119.5 . . ?
C00Z C00Q C00S 121.1(7) . . ?
C00M C00R C00O 122.6(4) . . ?
C00M C00R H00R 118.7 . . ?
C00O C00R H00R 118.7 . . ?
C00P C00S C00Q 120.5(6) . . ?
C00P C00S H00S 119.8 . . ?
C00Q C00S H00S 119.8 . . ?
C00D C00T H00D 109.5 . . ?
C00D C00T H00H 109.5 . . ?
C00D C00T H00I 109.5 . . ?
H00D C00T H00H 109.5 . . ?
H00D C00T H00I 109.5 . . ?
H00H C00T H00I 109.5 . . ?
C00G C00U S001 119.9(4) . . ?
C00M C00U S001 118.9(3) . . ?
C00M C00U C00G 121.2(4) . . ?
C00D C00V C00N 122.8(4) . . ?
C00D C00V H00V 118.6 . . ?
C00N C00V H00V 118.6 . . ?
C00P C00W H00W 119.5 . . ?
C013 C00W C00P 121.0(8) . . ?
C013 C00W H00W 119.5 . . ?
C00L C00X H00X 118.8 . . ?
C012 C00X C00L 122.3(8) . . ?
C012 C00X H00X 118.8 . . ?
C010 C00Y H00Y 118.0 . . ?
C012 C00Y H00Y 118.0 . . ?
C012 C00Y C010 124.0(9) . . ?
C00Q C00Z H00Z 120.8 . . ?
C00Q C00Z C013 118.5(7) . . ?
C013 C00Z H00Z 120.8 . . ?
C00K C010 H010 119.6 . . ?
C00Y C010 C00K 120.7(7) . . ?
C00Y C010 H010 119.6 . . ?
C00O C011 H01A 109.5 . . ?
C00O C011 H01B 109.5 . . ?
C00O C011 H01C 109.5 . . ?
H01A C011 H01B 109.5 . . ?
H01A C011 H01C 109.5 . . ?
H01B C011 H01C 109.5 . . ?
C00X C012 H012 120.9 . . ?
C00Y C012 C00X 118.2(10) . . ?
C00Y C012 H012 120.9 . . ?
C00W C013 C00Z 120.7(8) . . ?
C00W C013 H013 119.7 . . ?
C00Z C013 H013 119.7 . . ?

loop_
_geom_bond_atom_site_label_1
_geom_bond_atom_site_label_2
_geom_bond_distance
_geom_bond_site_symmetry_2
_geom_bond_publ_flag
S001 O005 1.415(3) . ?
S001 N006 1.705(3) . ?
S001 C00U 1.764(4) . ?
S001 O1 1.414(4) . ?
O002 C00A 1.378(6) . ?
O002 C00C 1.372(5) . ?
O003 C008 1.201(5) . ?
N006 C008 1.413(5) . ?
N006 C00I 1.422(4) . ?
C007 C00A 1.387(5) . ?
C007 C00B 1.391(6) . ?
C007 C00I 1.449(5) . ?
C008 C00F 1.475(6) . ?
C009 C00F 1.337(6) . ?
C009 C00H 1.503(6) . ?
C009 C00L 1.488(6) . ?
C00A C00N 1.375(6) . ?
C00B H00B 0.9300 . ?
C00B C00D 1.396(6) . ?
C00C C00I 1.349(5) . ?
C00C C00J 1.494(7) . ?
C00D C00T 1.493(9) . ?
C00D C00V 1.389(8) . ?
C00E H00E 0.9300 . ?
C00E C00G 1.389(7) . ?
C00E C00O 1.386(7) . ?
C00F H00F 0.9300 . ?
C00G H00G 0.9300 . ?
C00G C00U 1.382(5) . ?
C00H H00A 0.9700 . ?
C00H H00C 0.9700 . ?
C00H C00J 1.553(6) . ?
C00J H00J 0.9800 . ?
C00J C00P 1.523(7) . ?
C00K H00K 0.9300 . ?
C00K C00L 1.385(9) . ?
C00K C010 1.493(13) . ?
C00L C00X 1.397(10) . ?
C00M H00M 0.9300 . ?
C00M C00R 1.366(7) . ?
C00M C00U 1.373(6) . ?
C00N H00N 0.9300 . ?
C00N C00V 1.394(9) . ?
C00O C00R 1.388(6) . ?
C00O C011 1.497(7) . ?
C00P C00S 1.374(7) . ?
C00P C00W 1.388(8) . ?
C00Q H00Q 0.9300 . ?
C00Q C00S 1.391(8) . ?
C00Q C00Z 1.368(12) . ?
C00R H00R 0.9300 . ?
C00S H00S 0.9300 . ?
C00T H00D 0.9600 . ?
C00T H00H 0.9600 . ?
C00T H00I 0.9600 . ?
C00V H00V 0.9300 . ?
C00W H00W 0.9300 . ?
C00W C013 1.374(12) . ?
C00X H00X 0.9300 . ?
C00X C012 1.381(9) . ?
C00Y H00Y 0.9300 . ?
C00Y C010 1.336(14) . ?
C00Y C012 1.305(13) . ?
C00Z H00Z 0.9300 . ?
C00Z C013 1.384(14) . ?
C010 H010 0.9300 . ?
C011 H01A 0.9600 . ?
C011 H01B 0.9600 . ?
C011 H01C 0.9600 . ?
C012 H012 0.9300 . ?
C013 H013 0.9300 . ?
